data_7110504
loop_
_publ_author_name
'Schulz, Stephan'
'Bauer, Tillmann'
'Nieger, Martin'

_publ_section_title
;
 Synthesis and X-ray structure of the first
 1,3,2,4-diazaphosphaaluminetidine
;
_journal_issue 10
_journal_name_full 'Chemical Communications'
_journal_page_first 879
_journal_paper_doi 10.1039/a901556f
_journal_year 1999
_chemical_formula_sum 'C15 H37 Al N3 P'
_chemical_formula_weight 317.43
_chemical_name_systematic
;
 1,2,3-Tri-tert.butyl-1,3-2,4-diazaphosphaaluminetidine-
 trimethylamino-donor
;
_space_group_IT_number 61
_symmetry_cell_setting orthorhombic
_symmetry_space_group_name_Hall '-P 2ac 2ab'
_symmetry_space_group_name_H-M 'P b c a'
_atom_sites_solution_hydrogens geom
_atom_sites_solution_primary direct
_atom_sites_solution_secondary difmap
_audit_creation_method SHELXL-97
_cell_angle_alpha 90.00
_cell_angle_beta 90.00
_cell_angle_gamma 90.00
_cell_formula_units_Z 8
_cell_length_a 12.8335(4)
_cell_length_b 16.7315(5)
_cell_length_c 18.6500(6)
_cell_measurement_reflns_used 33067
_cell_measurement_temperature 123(2)
_cell_volume 4004.6(2)
_computing_cell_refinement DENZO-SMN
_computing_data_collection Collect
_computing_data_reduction DENZO-SMN
_computing_molecular_graphics XP
_computing_publication_material 'SHELXL-97 (Sheldrick, 1997)'
_computing_structure_refinement 'SHELXL-97 (Sheldrick, 1997)'
_computing_structure_solution 'SHELXS-97 (Sheldrick, 1990)'
_diffrn_ambient_temperature 123(2)
_diffrn_measured_fraction_theta_full 0.880
_diffrn_measured_fraction_theta_max 0.880
_diffrn_measurement_device_type 'Nonius KappaCCD'
_diffrn_measurement_method 'rotation in phi and omega, 1 deg.'
_diffrn_radiation_monochromator graphite
_diffrn_radiation_source 'fine-focus sealed tube'
_diffrn_radiation_type MoK\a
_diffrn_radiation_wavelength 0.71073
_diffrn_reflns_av_R_equivalents 0.0526
_diffrn_reflns_av_sigmaI/netI 0.0588
_diffrn_reflns_limit_h_max 17
_diffrn_reflns_limit_h_min -16
_diffrn_reflns_limit_k_max 21
_diffrn_reflns_limit_k_min -21
_diffrn_reflns_limit_l_max 24
_diffrn_reflns_limit_l_min -24
_diffrn_reflns_number 48091
_diffrn_reflns_theta_full 28.27
_diffrn_reflns_theta_max 28.27
_diffrn_reflns_theta_min 2.43
_exptl_absorpt_coefficient_mu 0.178
_exptl_absorpt_correction_T_max '0.9737 (theor.)'
_exptl_absorpt_correction_T_min '0.9161 (theor.)'
_exptl_absorpt_correction_type none
_exptl_crystal_colour colorless
_exptl_crystal_density_diffrn 1.053
_exptl_crystal_density_meas ?
_exptl_crystal_density_method 'not measured'
_exptl_crystal_description plates
_exptl_crystal_F_000 1408
_exptl_crystal_size_max 0.50
_exptl_crystal_size_mid 0.45
_exptl_crystal_size_min 0.15
_refine_diff_density_max 1.537
_refine_diff_density_min -0.363
_refine_diff_density_rms 0.086
_refine_ls_extinction_method none
_refine_ls_goodness_of_fit_ref 1.004
_refine_ls_hydrogen_treatment mixed
_refine_ls_matrix_type full
_refine_ls_number_parameters 184
_refine_ls_number_reflns 4824
_refine_ls_number_restraints 2
_refine_ls_restrained_S_all 1.007
_refine_ls_R_factor_all 0.0746
_refine_ls_R_factor_gt 0.0500
_refine_ls_shift/su_max 0.000
_refine_ls_shift/su_mean 0.000
_refine_ls_structure_factor_coef Fsqd
_refine_ls_weighting_details 'w=1/[\s^2^(Fo^2^)+(0.0986P)^2^+0.0000P] where P=(Fo^2^+2Fc^2^)/3'
_refine_ls_weighting_scheme calc
_refine_ls_wR_factor_gt 0.1457
_refine_ls_wR_factor_ref 0.1535
_reflns_number_gt 3154
_reflns_number_total 4824
_reflns_threshold_expression >2sigma(I)
_cod_data_source_file 901556fsup1.cif
_cod_data_source_block s12_h
_cod_depositor_comments
;
The following automatic conversions were performed:

'_exptl_crystal_density_meas' value 'none' was changed to '?' - the
value is perceived as not measured.

Automatic conversion script
Id: cif_fix_values 3008 2015-01-20 13:52:24Z robertas 

The following automatic conversions were performed:

'_refine_ls_weighting_scheme' value 'calc
w=1/[\s^2^(Fo^2^)+(0.0986P)^2^+0.0000P] where P=(Fo^2^+2Fc^2^)/3' was
changed to 'calc'. New tag '_refine_ls_weighting_details' was
created. The value of the new tag was set to
'w=1/[\s^2^(Fo^2^)+(0.0986P)^2^+0.0000P] where P=(Fo^2^+2Fc^2^)/3'.

Automatic conversion script
Id: cif_fix_values 3143 2015-03-26 13:38:13Z robertas 
;
_cod_original_sg_symbol_H-M 'Pbca (no.61)'
_cod_database_code 7110504

loop_
_symmetry_equiv_pos_as_xyz
'x, y, z'
'-x+1/2, -y, z+1/2'
'-x, y+1/2, -z+1/2'
'x+1/2, -y+1/2, -z'
'-x, -y, -z'
'x-1/2, y, -z-1/2'
'x, -y-1/2, z-1/2'
'-x-1/2, y-1/2, z'

loop_
_atom_site_label
_atom_site_type_symbol
_atom_site_fract_x
_atom_site_fract_y
_atom_site_fract_z
_atom_site_U_iso_or_equiv
_atom_site_adp_type
_atom_site_occupancy
_atom_site_calc_flag
_atom_site_refinement_flags
P1 P 0.30036(4) 0.16985(3) 0.38798(2) 0.02008(16) Uani 1 d .
Al1 Al 0.30651(4) 0.02632(3) 0.33667(3) 0.02228(18) Uani 1 d D
H1AL H 0.2235(11) -0.0209(10) 0.3018(7) 0.033 Uiso 1 d D
N1 N 0.28969(11) 0.07509(9) 0.42467(8) 0.0211(3) Uani 1 d D
N2 N 0.33729(12) 0.12763(9) 0.30711(7) 0.0216(3) Uani 1 d D
C1 C 0.42341(16) 0.21364(12) 0.42901(9) 0.0272(4) Uani 1 d .
C2 C 0.39759(19) 0.23959(14) 0.50597(11) 0.0408(6) Uani 1 d .
H2A H 0.3380 0.2762 0.5053 0.061 Uiso 1 calc R
H2B H 0.4580 0.2667 0.5269 0.061 Uiso 1 calc R
H2C H 0.3803 0.1924 0.5348 0.061 Uiso 1 calc R
C3 C 0.45006(19) 0.28869(13) 0.38657(11) 0.0403(6) Uani 1 d .
H3A H 0.3899 0.3247 0.3862 0.060 Uiso 1 calc R
H3B H 0.4679 0.2740 0.3372 0.060 Uiso 1 calc R
H3C H 0.5095 0.3157 0.4089 0.060 Uiso 1 calc R
C4 C 0.51572(16) 0.15745(14) 0.42981(12) 0.0382(5) Uani 1 d .
H4A H 0.4982 0.1096 0.4576 0.057 Uiso 1 calc R
H4B H 0.5756 0.1843 0.4517 0.057 Uiso 1 calc R
H4C H 0.5331 0.1420 0.3806 0.057 Uiso 1 calc R
C5 C 0.20341(14) 0.05543(12) 0.47480(10) 0.0262(4) Uani 1 d .
C6 C 0.21239(16) -0.03362(12) 0.49220(12) 0.0351(5) Uani 1 d .
H6A H 0.2080 -0.0647 0.4478 0.053 Uiso 1 calc R
H6B H 0.1556 -0.0492 0.5244 0.053 Uiso 1 calc R
H6C H 0.2794 -0.0440 0.5156 0.053 Uiso 1 calc R
C7 C 0.21067(17) 0.10181(15) 0.54505(11) 0.0382(5) Uani 1 d .
H7A H 0.2787 0.0922 0.5672 0.057 Uiso 1 calc R
H7B H 0.1554 0.0840 0.5776 0.057 Uiso 1 calc R
H7C H 0.2025 0.1590 0.5354 0.057 Uiso 1 calc R
C8 C 0.09712(15) 0.07200(15) 0.44089(12) 0.0406(6) Uani 1 d .
H8A H 0.0914 0.0427 0.3956 0.061 Uiso 1 calc R
H8B H 0.0900 0.1294 0.4318 0.061 Uiso 1 calc R
H8C H 0.0419 0.0545 0.4736 0.061 Uiso 1 calc R
C9 C 0.33236(18) 0.16607(12) 0.23600(10) 0.0318(5) Uani 1 d .
C10 C 0.2818(2) 0.24678(15) 0.23582(12) 0.0467(6) Uani 1 d .
H10A H 0.3185 0.2821 0.2693 0.070 Uiso 1 calc R
H10B H 0.2088 0.2416 0.2506 0.070 Uiso 1 calc R
H10C H 0.2849 0.2695 0.1874 0.070 Uiso 1 calc R
C11 C 0.2760(3) 0.11117(16) 0.18434(12) 0.0568(7) Uani 1 d .
H11A H 0.3094 0.0585 0.1846 0.085 Uiso 1 calc R
H11B H 0.2792 0.1337 0.1359 0.085 Uiso 1 calc R
H11C H 0.2031 0.1058 0.1991 0.085 Uiso 1 calc R
C12 C 0.4466(2) 0.17503(16) 0.20735(13) 0.0529(7) Uani 1 d .
H12A H 0.4807 0.1226 0.2072 0.079 Uiso 1 calc R
H12B H 0.4855 0.2116 0.2385 0.079 Uiso 1 calc R
H12C H 0.4451 0.1965 0.1585 0.079 Uiso 1 calc R
N3 N 0.42164(13) -0.05585(10) 0.32590(9) 0.0318(4) Uani 1 d .
C13 C 0.3920(2) -0.12885(13) 0.36658(12) 0.0417(6) Uani 1 d .
H13A H 0.3232 -0.1472 0.3507 0.063 Uiso 1 calc R
H13B H 0.3897 -0.1165 0.4179 0.063 Uiso 1 calc R
H13C H 0.4436 -0.1710 0.3579 0.063 Uiso 1 calc R
C14 C 0.4288(2) -0.07703(15) 0.24857(12) 0.0519(7) Uani 1 d .
H14A H 0.4482 -0.0295 0.2209 0.078 Uiso 1 calc R
H14B H 0.3612 -0.0969 0.2319 0.078 Uiso 1 calc R
H14C H 0.4817 -0.1186 0.2420 0.078 Uiso 1 calc R
C15 C 0.52528(18) -0.02967(15) 0.35076(16) 0.0548(7) Uani 1 d .
H15A H 0.5462 0.0184 0.3244 0.082 Uiso 1 calc R
H15B H 0.5762 -0.0723 0.3422 0.082 Uiso 1 calc R
H15C H 0.5223 -0.0177 0.4022 0.082 Uiso 1 calc R

loop_
_atom_site_aniso_label
_atom_site_aniso_U_11
_atom_site_aniso_U_22
_atom_site_aniso_U_33
_atom_site_aniso_U_23
_atom_site_aniso_U_13
_atom_site_aniso_U_12
P1 0.0243(3) 0.0190(3) 0.0169(3) -0.00045(19) 0.00166(19) 0.00091(19)
Al1 0.0262(3) 0.0191(3) 0.0215(3) -0.0013(2) -0.0022(2) 0.0001(2)
N1 0.0232(8) 0.0203(8) 0.0199(8) 0.0034(6) 0.0037(6) -0.0007(6)
N2 0.0275(8) 0.0228(8) 0.0144(7) -0.0001(6) 0.0015(6) 0.0025(7)
C1 0.0350(10) 0.0254(10) 0.0212(10) -0.0033(8) -0.0011(8) -0.0072(8)
C2 0.0568(15) 0.0401(13) 0.0256(11) -0.0096(9) -0.0019(10) -0.0102(11)
C3 0.0509(14) 0.0323(12) 0.0376(12) -0.0001(10) -0.0031(11) -0.0176(11)
C4 0.0307(11) 0.0429(13) 0.0410(12) -0.0051(10) -0.0089(10) -0.0069(10)
C5 0.0226(10) 0.0298(11) 0.0262(10) 0.0090(9) 0.0059(8) 0.0002(8)
C6 0.0351(11) 0.0325(12) 0.0377(12) 0.0134(9) 0.0044(10) -0.0016(9)
C7 0.0387(12) 0.0487(14) 0.0273(11) 0.0043(10) 0.0121(9) 0.0061(10)
C8 0.0253(11) 0.0506(15) 0.0459(13) 0.0186(11) 0.0027(10) 0.0011(10)
C9 0.0499(12) 0.0295(11) 0.0159(9) 0.0017(8) -0.0019(9) -0.0019(9)
C10 0.0706(16) 0.0382(13) 0.0314(12) 0.0055(10) -0.0054(11) 0.0079(12)
C11 0.098(2) 0.0445(15) 0.0283(12) -0.0002(11) -0.0179(13) 0.0002(14)
C12 0.0652(17) 0.0542(16) 0.0393(13) 0.0082(12) 0.0210(12) 0.0024(13)
N3 0.0395(10) 0.0248(9) 0.0310(9) -0.0057(7) -0.0003(8) 0.0055(8)
C13 0.0617(16) 0.0251(11) 0.0384(12) 0.0008(9) -0.0019(11) 0.0122(11)
C14 0.0834(19) 0.0398(14) 0.0325(12) -0.0070(11) 0.0121(12) 0.0213(13)
C15 0.0334(13) 0.0442(15) 0.087(2) -0.0141(14) -0.0052(13) 0.0119(11)

loop_
_atom_type_symbol
_atom_type_description
_atom_type_scat_dispersion_real
_atom_type_scat_dispersion_imag
_atom_type_scat_source
C C 0.0033 0.0016 'International Tables Vol C Tables 4.2.6.8 and 6.1.1.4'
H H 0.0000 0.0000 'International Tables Vol C Tables 4.2.6.8 and 6.1.1.4'
N N 0.0061 0.0033 'International Tables Vol C Tables 4.2.6.8 and 6.1.1.4'
Al Al 0.0645 0.0514 'International Tables Vol C Tables 4.2.6.8 and 6.1.1.4'
P P 0.1023 0.0942 'International Tables Vol C Tables 4.2.6.8 and 6.1.1.4'

loop_
_geom_angle_atom_site_label_1
_geom_angle_atom_site_label_2
_geom_angle_atom_site_label_3
_geom_angle
N2 P1 N1 89.56(7)
N2 P1 C1 106.29(8)
N1 P1 C1 105.03(8)
N2 P1 Al1 44.81(5)
N1 P1 Al1 45.47(5)
C1 P1 Al1 118.77(7)
N2 Al1 N1 83.30(7)
N2 Al1 N3 116.22(7)
N1 Al1 N3 118.22(7)
N2 Al1 P1 41.95(5)
N1 Al1 P1 42.00(5)
N3 Al1 P1 133.49(5)
C5 N1 P1 120.66(12)
C5 N1 Al1 123.28(12)
P1 N1 Al1 92.52(7)
C9 N2 P1 126.39(13)
C9 N2 Al1 131.83(12)
P1 N2 Al1 93.24(7)
C4 C1 C3 109.97(18)
C4 C1 C2 109.61(17)
C3 C1 C2 107.52(17)
C4 C1 P1 114.51(13)
C3 C1 P1 107.16(13)
C2 C1 P1 107.81(14)
N1 C5 C7 112.47(16)
N1 C5 C8 111.38(15)
C7 C5 C8 108.51(17)
N1 C5 C6 107.04(16)
C7 C5 C6 107.98(17)
C8 C5 C6 109.38(18)
N2 C9 C10 114.43(17)
N2 C9 C11 109.13(17)
C10 C9 C11 109.8(2)
N2 C9 C12 107.94(17)
C10 C9 C12 108.6(2)
C11 C9 C12 106.72(19)
C15 N3 C13 108.30(18)
C15 N3 C14 108.65(19)
C13 N3 C14 108.34(17)
C15 N3 Al1 115.11(14)
C13 N3 Al1 108.66(13)
C14 N3 Al1 107.60(13)

loop_
_geom_bond_atom_site_label_1
_geom_bond_atom_site_label_2
_geom_bond_distance
P1 N2 1.7316(14)
P1 N1 1.7324(15)
P1 C1 1.902(2)
P1 Al1 2.5864(7)
Al1 N2 1.8256(16)
Al1 N1 1.8456(16)
Al1 N3 2.0283(18)
N1 C5 1.486(2)
N2 C9 1.475(2)
C1 C4 1.513(3)
C1 C3 1.523(3)
C1 C2 1.536(3)
C5 C7 1.526(3)
C5 C8 1.529(3)
C5 C6 1.529(3)
C9 C10 1.498(3)
C9 C11 1.515(3)
C9 C12 1.568(3)
N3 C15 1.475(3)
N3 C13 1.487(3)
N3 C14 1.488(3)

loop_
_geom_torsion_atom_site_label_1
_geom_torsion_atom_site_label_2
_geom_torsion_atom_site_label_3
_geom_torsion_atom_site_label_4
_geom_torsion
N1 P1 Al1 N2 -167.14(10)
C1 P1 Al1 N2 -84.33(10)
N2 P1 Al1 N1 167.14(10)
C1 P1 Al1 N1 82.81(9)
N2 P1 Al1 N3 81.69(10)
N1 P1 Al1 N3 -85.45(10)
C1 P1 Al1 N3 -2.64(10)
N2 P1 N1 C5 -140.68(14)
C1 P1 N1 C5 112.56(14)
Al1 P1 N1 C5 -131.66(16)
N2 P1 N1 Al1 -9.03(7)
C1 P1 N1 Al1 -115.79(8)
N2 Al1 N1 C5 138.38(14)
N3 Al1 N1 C5 -105.40(14)
P1 Al1 N1 C5 129.76(16)
N2 Al1 N1 P1 8.62(7)
N3 Al1 N1 P1 124.84(8)
N1 P1 N2 C9 159.79(16)
C1 P1 N2 C9 -94.67(17)
Al1 P1 N2 C9 150.66(19)
N1 P1 N2 Al1 9.13(7)
C1 P1 N2 Al1 114.67(8)
N1 Al1 N2 C9 -156.66(18)
N3 Al1 N2 C9 85.11(18)
P1 Al1 N2 C9 -148.0(2)
N1 Al1 N2 P1 -8.63(7)
N3 Al1 N2 P1 -126.85(7)
N2 P1 C1 C4 -48.75(16)
N1 P1 C1 C4 45.27(16)
Al1 P1 C1 C4 -1.82(17)
N2 P1 C1 C3 73.50(15)
N1 P1 C1 C3 167.52(13)
Al1 P1 C1 C3 120.44(13)
N2 P1 C1 C2 -171.02(14)
N1 P1 C1 C2 -77.00(15)
Al1 P1 C1 C2 -124.08(13)
P1 N1 C5 C7 -65.79(19)
Al1 N1 C5 C7 177.44(13)
P1 N1 C5 C8 56.3(2)
Al1 N1 C5 C8 -60.5(2)
P1 N1 C5 C6 175.78(13)
Al1 N1 C5 C6 59.01(19)
P1 N2 C9 C10 -5.4(3)
Al1 N2 C9 C10 133.60(18)
P1 N2 C9 C11 -128.77(19)
Al1 N2 C9 C11 10.2(3)
P1 N2 C9 C12 115.61(17)
Al1 N2 C9 C12 -105.4(2)
N2 Al1 N3 C15 46.08(18)
N1 Al1 N3 C15 -50.63(18)
P1 Al1 N3 C15 -1.42(19)
N2 Al1 N3 C13 167.70(13)
N1 Al1 N3 C13 70.99(15)
P1 Al1 N3 C13 120.20(12)
N2 Al1 N3 C14 -75.19(16)
N1 Al1 N3 C14 -171.90(14)
P1 Al1 N3 C14 -122.69(14)
